data_7000880
loop_
_publ_author_name
'Bai, Zheng-Shuai'
'Xu, Jing'
'Okamura, Taka-aki'
'Chen, Man-Sheng'
'Sun, Wei-Yin'
'Ueyama, Norikazu'

_publ_section_title
;
 Novel dense organic--lanthanide hybrid architectures: syntheses,
 structures and magnetic properties
;
_journal_issue 14
_journal_name_full 'Dalton Transactions'
_journal_page_first 2528
_journal_page_last 2539
_journal_paper_doi 10.1039/b816205k
_journal_year 2009
_chemical_formula_moiety 'C14 H7 La N2 O9, 3(H2 O)'
_chemical_formula_sum 'C14 H13 La N2 O12'
_chemical_formula_weight 540.17
_chemical_name_systematic
;
?
;
_space_group_IT_number 14
_symmetry_cell_setting monoclinic
_symmetry_space_group_name_Hall '-P 2ybc'
_symmetry_space_group_name_H-M 'P 1 21/c 1'
_atom_sites_solution_hydrogens geom
_atom_sites_solution_primary direct
_atom_sites_solution_secondary difmap
_audit_creation_method SHELXL-97
_cell_angle_alpha 90.00
_cell_angle_beta 114.974(2)
_cell_angle_gamma 90.00
_cell_formula_units_Z 4
_cell_length_a 12.1200(17)
_cell_length_b 12.8067(18)
_cell_length_c 12.3605(17)
_cell_measurement_reflns_used 1752
_cell_measurement_temperature 293(2)
_cell_measurement_theta_max 27.52
_cell_measurement_theta_min 2.42
_cell_volume 1739.2(4)
_computing_cell_refinement 'Saintplus (Bruker.2000)'
_computing_data_collection 'Smart (Bruker,2000)'
_computing_data_reduction 'Saintplus (Bruker.2000)'
_computing_structure_refinement 'SHELXL-97 (Sheldrick, 1997)'
_computing_structure_solution 'SHELXS-97 (Sheldrick, 1990)'
_diffrn_ambient_temperature 293(2)
_diffrn_measured_fraction_theta_full 0.999
_diffrn_measured_fraction_theta_max 0.999
_diffrn_measurement_device_type 'Bruker Smart Apex. CCD'
_diffrn_measurement_method 'omega and phi scans'
_diffrn_radiation_monochromator graphite
_diffrn_radiation_source 'fine-focus sealed tube'
_diffrn_radiation_type MoK\a
_diffrn_radiation_wavelength 0.71073
_diffrn_reflns_av_R_equivalents 0.0576
_diffrn_reflns_av_sigmaI/netI 0.0749
_diffrn_reflns_limit_h_max 14
_diffrn_reflns_limit_h_min -14
_diffrn_reflns_limit_k_max 12
_diffrn_reflns_limit_k_min -15
_diffrn_reflns_limit_l_max 12
_diffrn_reflns_limit_l_min -14
_diffrn_reflns_number 8473
_diffrn_reflns_theta_full 25.00
_diffrn_reflns_theta_max 25.00
_diffrn_reflns_theta_min 1.85
_exptl_absorpt_coefficient_mu 2.530
_exptl_absorpt_correction_T_max 0.94
_exptl_absorpt_correction_T_min 0.77
_exptl_absorpt_correction_type multi-scan
_exptl_absorpt_process_details 'SADBAS (Bruker,2000)'
_exptl_crystal_colour colorless
_exptl_crystal_density_diffrn 2.063
_exptl_crystal_density_method 'not measured'
_exptl_crystal_description block
_exptl_crystal_F_000 1056
_exptl_crystal_size_max 0.18
_exptl_crystal_size_mid 0.08
_exptl_crystal_size_min 0.02
_refine_diff_density_max 0.793
_refine_diff_density_min -0.942
_refine_diff_density_rms 0.132
_refine_ls_extinction_method none
_refine_ls_goodness_of_fit_ref 1.004
_refine_ls_hydrogen_treatment constr
_refine_ls_matrix_type full
_refine_ls_number_parameters 263
_refine_ls_number_reflns 3064
_refine_ls_number_restraints 0
_refine_ls_restrained_S_all 1.004
_refine_ls_R_factor_all 0.0569
_refine_ls_R_factor_gt 0.0436
_refine_ls_shift/su_max 0.001
_refine_ls_shift/su_mean 0.000
_refine_ls_structure_factor_coef Fsqd
_refine_ls_weighting_details 'calc w=1/[\s^2^(Fo^2^)+(0.0300P)^2^] where P=(Fo^2^+2Fc^2^)/3'
_refine_ls_weighting_scheme calc
_refine_ls_wR_factor_gt 0.0851
_refine_ls_wR_factor_ref 0.0906
_reflns_number_gt 2554
_reflns_number_total 3064
_reflns_threshold_expression >2sigma(I)
_cod_data_source_file b816205k.txt
_cod_data_source_block 1
_cod_depositor_comments
;
The following automatic conversions were performed:
'_symmetry_cell_setting' value 'Monoclinic' changed to 'monoclinic'
according to '/home/saulius/struct/CIF-dictionaries/cif_core.dic'
dictionary named 'cif_core.dic' version 2.4.1 from 2010-06-29.

Automatic conversion script
Id: cif_fix_enum 1527 2010-12-29 10:47:43Z saulius 
;
_cod_original_sg_symbol_Hall '-P 2ybc '
_cod_original_sg_symbol_H-M ' P 21/c '
_cod_database_code 7000880

loop_
_symmetry_equiv_pos_as_xyz
'x, y, z'
'-x, y+1/2, -z+1/2'
'-x, -y, -z'
'x, -y-1/2, z-1/2'

loop_
_atom_site_label
_atom_site_type_symbol
_atom_site_fract_x
_atom_site_fract_y
_atom_site_fract_z
_atom_site_U_iso_or_equiv
_atom_site_adp_type
_atom_site_occupancy
_atom_site_symmetry_multiplicity
_atom_site_calc_flag
_atom_site_refinement_flags
_atom_site_disorder_assembly
_atom_site_disorder_group
La1 La 0.45178(3) 0.54480(3) 0.14630(3) 0.01331(13) Uani 1 1 d . . .
O1 O 0.4790(3) 0.6970(3) 0.2890(4) 0.0209(11) Uani 1 1 d . . .
O2 O 0.5600(4) 0.8495(4) 0.3644(4) 0.0299(12) Uani 1 1 d . . .
O3 O 0.6181(3) 0.5023(3) 0.0753(4) 0.0201(10) Uani 1 1 d . . .
O4 O 0.7863(4) 0.5425(4) 0.0544(4) 0.0273(11) Uani 1 1 d . . .
O5 O 1.3011(4) 0.9894(3) 0.7333(4) 0.0212(10) Uani 1 1 d . . .
O6 O 1.1165(4) 0.9735(4) 0.7322(4) 0.0373(13) Uani 1 1 d . . .
O7 O 1.4332(3) 0.7853(3) 0.5201(4) 0.0220(11) Uani 1 1 d . . .
O8 O 1.3038(4) 0.7267(4) 0.3408(4) 0.0399(14) Uani 1 1 d . . .
H1 H 1.3663 0.7158 0.3322 0.060 Uiso 1 1 calc R . .
O9 O 0.5916(4) 0.4772(4) 0.3541(4) 0.0387(13) Uani 1 1 d . . .
H2 H 0.5884 0.5186 0.4064 0.058 Uiso 1 1 d R . .
H3 H 0.6642 0.4744 0.3605 0.058 Uiso 1 1 d R . .
O10 O 0.0788(7) 0.0954(6) 0.8934(6) 0.113(3) Uani 1 1 d . . .
H4 H 0.0510 0.0412 0.8507 0.169 Uiso 1 1 d R . .
H5 H 0.1432 0.0797 0.9545 0.169 Uiso 1 1 d R . .
O11 O 0.3648(5) 0.1053(4) 0.9481(4) 0.0555(16) Uani 1 1 d . . .
H6 H 0.3806 0.1690 0.9417 0.067 Uiso 1 1 d R . .
H7 H 0.3894 0.0678 0.9059 0.083 Uiso 1 1 d R . .
O12 O 0.8386(11) 0.0543(12) 0.9152(15) 0.065(5) Uiso 0.57(3) 1 d P A 1
O12' O 0.8146(16) 0.0963(19) 0.856(2) 0.076(8) Uiso 0.43(3) 1 d P A 2
N11 N 0.6571(4) 0.6561(4) 0.2300(4) 0.0161(12) Uani 1 1 d . . .
N21 N 1.2474(4) 0.8499(4) 0.5629(4) 0.0176(12) Uani 1 1 d . . .
C1 C 0.5637(5) 0.7646(5) 0.3219(5) 0.0160(14) Uani 1 1 d . . .
C2 C 0.7205(5) 0.5520(5) 0.1068(6) 0.0197(15) Uani 1 1 d . . .
C3 C 1.1920(5) 0.9540(5) 0.6951(5) 0.0196(14) Uani 1 1 d . . .
C4 C 1.3314(6) 0.7666(5) 0.4455(6) 0.0220(16) Uani 1 1 d . . .
C12 C 0.6750(5) 0.7326(5) 0.3079(5) 0.0147(14) Uani 1 1 d . . .
C13 C 0.7881(5) 0.7798(5) 0.3705(5) 0.0192(15) Uani 1 1 d . . .
H10 H 0.7973 0.8339 0.4238 0.023 Uiso 1 1 calc R . .
C14 C 0.8862(5) 0.7445(5) 0.3515(5) 0.0157(14) Uani 1 1 d . . .
C15 C 0.8651(5) 0.6697(5) 0.2653(5) 0.0190(15) Uani 1 1 d . . .
H11 H 0.9285 0.6469 0.2477 0.023 Uiso 1 1 calc R . .
C16 C 0.7500(5) 0.6282(5) 0.2047(5) 0.0169(14) Uani 1 1 d . . .
C22 C 1.1566(5) 0.8795(5) 0.5898(5) 0.0197(15) Uani 1 1 d . . .
C23 C 1.0391(5) 0.8477(5) 0.5246(5) 0.0197(15) Uani 1 1 d . . .
H12 H 0.9779 0.8684 0.5467 0.024 Uiso 1 1 calc R . .
C24 C 1.0115(5) 0.7841(5) 0.4251(5) 0.0183(15) Uani 1 1 d . . .
C25 C 1.1082(5) 0.7572(5) 0.3969(6) 0.0214(16) Uani 1 1 d . . .
H13 H 1.0946 0.7164 0.3302 0.026 Uiso 1 1 calc R . .
C26 C 1.2226(5) 0.7914(5) 0.4682(5) 0.0182(15) Uani 1 1 d . . .

loop_
_atom_site_aniso_label
_atom_site_aniso_U_11
_atom_site_aniso_U_22
_atom_site_aniso_U_33
_atom_site_aniso_U_23
_atom_site_aniso_U_13
_atom_site_aniso_U_12
La1 0.01067(19) 0.0133(2) 0.0155(2) -0.00041(18) 0.00513(15) 0.00041(17)
O1 0.013(2) 0.024(3) 0.029(3) -0.011(2) 0.012(2) -0.008(2)
O2 0.029(3) 0.022(3) 0.043(3) -0.001(3) 0.020(2) 0.004(2)
O3 0.014(2) 0.022(3) 0.022(2) -0.010(2) 0.0060(19) -0.009(2)
O4 0.028(3) 0.031(3) 0.033(3) -0.005(2) 0.022(2) -0.002(2)
O5 0.020(2) 0.020(3) 0.021(2) -0.008(2) 0.007(2) -0.007(2)
O6 0.025(3) 0.054(4) 0.043(3) -0.028(3) 0.024(2) -0.008(3)
O7 0.008(2) 0.027(3) 0.028(3) -0.002(2) 0.005(2) 0.000(2)
O8 0.017(2) 0.064(4) 0.042(3) -0.031(3) 0.015(2) -0.008(3)
O9 0.042(3) 0.040(4) 0.030(3) -0.002(3) 0.012(2) -0.002(3)
O10 0.132(7) 0.136(8) 0.094(6) -0.064(6) 0.070(5) -0.005(6)
O11 0.088(4) 0.040(4) 0.043(3) -0.014(3) 0.033(3) -0.010(3)
N11 0.014(3) 0.016(3) 0.019(3) 0.002(2) 0.007(2) 0.001(2)
N21 0.013(3) 0.021(3) 0.021(3) 0.002(3) 0.009(2) 0.001(2)
C1 0.022(4) 0.015(4) 0.016(3) -0.002(3) 0.014(3) -0.001(3)
C2 0.016(3) 0.018(4) 0.023(4) 0.001(3) 0.008(3) 0.004(3)
C3 0.019(3) 0.017(4) 0.020(3) 0.003(3) 0.006(3) 0.005(3)
C4 0.025(4) 0.019(4) 0.031(4) -0.008(3) 0.020(3) -0.004(3)
C12 0.013(3) 0.016(4) 0.019(3) 0.000(3) 0.009(3) 0.001(3)
C13 0.023(4) 0.017(4) 0.022(4) -0.007(3) 0.013(3) -0.005(3)
C14 0.008(3) 0.017(4) 0.022(3) -0.005(3) 0.007(3) -0.004(3)
C15 0.013(3) 0.023(4) 0.026(4) -0.003(3) 0.013(3) 0.002(3)
C16 0.013(3) 0.019(4) 0.016(3) 0.002(3) 0.004(3) -0.003(3)
C22 0.017(3) 0.023(4) 0.019(4) -0.006(3) 0.008(3) -0.006(3)
C23 0.015(3) 0.022(4) 0.024(4) -0.006(3) 0.010(3) -0.003(3)
C24 0.018(3) 0.018(4) 0.018(3) -0.003(3) 0.007(3) -0.003(3)
C25 0.010(3) 0.023(4) 0.029(4) -0.013(3) 0.007(3) -0.007(3)
C26 0.020(3) 0.021(4) 0.016(3) -0.006(3) 0.010(3) -0.001(3)

loop_
_atom_type_symbol
_atom_type_description
_atom_type_scat_dispersion_real
_atom_type_scat_dispersion_imag
_atom_type_scat_source
C C 0.0033 0.0016 'International Tables Vol C Tables 4.2.6.8 and 6.1.1.4'
H H 0.0000 0.0000 'International Tables Vol C Tables 4.2.6.8 and 6.1.1.4'
N N 0.0061 0.0033 'International Tables Vol C Tables 4.2.6.8 and 6.1.1.4'
O O 0.0106 0.0060 'International Tables Vol C Tables 4.2.6.8 and 6.1.1.4'
La La -0.2871 2.4523 'International Tables Vol C Tables 4.2.6.8 and 6.1.1.4'

loop_
_geom_angle_atom_site_label_1
_geom_angle_atom_site_label_2
_geom_angle_atom_site_label_3
_geom_angle
_geom_angle_site_symmetry_1
_geom_angle_site_symmetry_3
_geom_angle_publ_flag
O2 La1 O5 79.26(14) 2_645 4_475 ?
O2 La1 O1 141.78(14) 2_645 . ?
O5 La1 O1 75.11(13) 4_475 . ?
O2 La1 O9 73.36(15) 2_645 . ?
O5 La1 O9 78.74(14) 4_475 . ?
O1 La1 O9 74.17(15) . . ?
O2 La1 O3 78.82(14) 2_645 . ?
O5 La1 O3 157.29(14) 4_475 . ?
O1 La1 O3 120.37(12) . . ?
O9 La1 O3 89.35(15) . . ?
O2 La1 O3 74.00(14) 2_645 3_665 ?
O5 La1 O3 116.22(13) 4_475 3_665 ?
O1 La1 O3 143.33(14) . 3_665 ?
O9 La1 O3 140.36(15) . 3_665 ?
O3 La1 O3 62.65(14) . 3_665 ?
O2 La1 N21 118.04(15) 2_645 4_475 ?
O5 La1 N21 61.43(14) 4_475 4_475 ?
O1 La1 N21 72.77(14) . 4_475 ?
O9 La1 N21 133.23(15) . 4_475 ?
O3 La1 N21 136.17(14) . 4_475 ?
O3 La1 N21 82.55(14) 3_665 4_475 ?
O2 La1 O7 143.68(14) 2_645 4_475 ?
O5 La1 O7 120.07(13) 4_475 4_475 ?
O1 La1 O7 74.48(14) . 4_475 ?
O9 La1 O7 136.87(14) . 4_475 ?
O3 La1 O7 81.73(13) . 4_475 ?
O3 La1 O7 69.84(13) 3_665 4_475 ?
N21 La1 O7 60.71(14) 4_475 4_475 ?
O2 La1 N11 125.21(15) 2_645 . ?
O5 La1 N11 130.76(14) 4_475 . ?
O1 La1 N11 59.83(13) . . ?
O9 La1 N11 71.19(15) . . ?
O3 La1 N11 60.59(14) . . ?
O3 La1 N11 111.82(13) 3_665 . ?
N21 La1 N11 116.71(15) 4_475 . ?
O7 La1 N11 67.69(13) 4_475 . ?
C1 O1 La1 126.3(4) . . ?
C1 O2 La1 151.8(4) . 2_655 ?
C2 O3 La1 125.5(4) . . ?
C2 O3 La1 106.1(4) . 3_665 ?
La1 O3 La1 117.35(14) . 3_665 ?
C3 O5 La1 126.9(4) . 4_676 ?
C4 O7 La1 114.8(4) . 4_676 ?
C4 O8 H1 109.5 . . ?
La1 O9 H2 109.2 . . ?
La1 O9 H3 109.2 . . ?
H2 O9 H3 109.5 . . ?
H4 O10 H5 109.5 . . ?
H6 O11 H7 109.5 . . ?
C12 N11 C16 118.1(5) . . ?
C12 N11 La1 121.1(4) . . ?
C16 N11 La1 120.4(4) . . ?
C26 N21 C22 118.8(5) . . ?
C26 N21 La1 117.9(4) . 4_676 ?
C22 N21 La1 119.9(4) . 4_676 ?
O2 C1 O1 125.1(6) . . ?
O2 C1 C12 119.8(6) . . ?
O1 C1 C12 115.1(5) . . ?
O4 C2 O3 123.0(6) . . ?
O4 C2 C16 120.8(6) . . ?
O3 C2 C16 116.1(5) . . ?
O6 C3 O5 127.9(6) . . ?
O6 C3 C22 117.8(6) . . ?
O5 C3 C22 114.3(5) . . ?
O7 C4 O8 126.0(6) . . ?
O7 C4 C26 120.7(6) . . ?
O8 C4 C26 113.3(5) . . ?
N11 C12 C13 123.0(5) . . ?
N11 C12 C1 114.1(5) . . ?
C13 C12 C1 122.9(6) . . ?
C14 C13 C12 118.6(6) . . ?
C14 C13 H10 120.7 . . ?
C12 C13 H10 120.7 . . ?
C15 C14 C13 117.9(5) . . ?
C15 C14 C24 121.2(5) . . ?
C13 C14 C24 120.9(6) . . ?
C14 C15 C16 120.3(6) . . ?
C14 C15 H11 119.8 . . ?
C16 C15 H11 119.8 . . ?
N11 C16 C15 121.8(6) . . ?
N11 C16 C2 115.6(5) . . ?
C15 C16 C2 122.6(6) . . ?
N21 C22 C23 122.1(6) . . ?
N21 C22 C3 115.3(5) . . ?
C23 C22 C3 122.6(6) . . ?
C22 C23 C24 119.7(6) . . ?
C22 C23 H12 120.1 . . ?
C24 C23 H12 120.1 . . ?
C23 C24 C25 116.8(5) . . ?
C23 C24 C14 122.6(5) . . ?
C25 C24 C14 120.6(5) . . ?
C26 C25 C24 119.3(6) . . ?
C26 C25 H13 120.3 . . ?
C24 C25 H13 120.3 . . ?
N21 C26 C25 123.2(6) . . ?
N21 C26 C4 113.6(5) . . ?
C25 C26 C4 123.2(6) . . ?

loop_
_geom_bond_atom_site_label_1
_geom_bond_atom_site_label_2
_geom_bond_distance
_geom_bond_site_symmetry_2
_geom_bond_publ_flag
La1 O2 2.505(5) 2_645 ?
La1 O5 2.519(4) 4_475 ?
La1 O1 2.555(4) . ?
La1 O9 2.558(4) . ?
La1 O3 2.573(4) . ?
La1 O3 2.574(4) 3_665 ?
La1 N21 2.619(5) 4_475 ?
La1 O7 2.631(4) 4_475 ?
La1 N11 2.668(5) . ?
O1 C1 1.272(7) . ?
O2 C1 1.217(7) . ?
O2 La1 2.505(5) 2_655 ?
O3 C2 1.300(7) . ?
O3 La1 2.574(4) 3_665 ?
O4 C2 1.227(7) . ?
O5 C3 1.283(7) . ?
O5 La1 2.519(4) 4_676 ?
O6 C3 1.211(7) . ?
O7 C4 1.213(7) . ?
O7 La1 2.631(4) 4_676 ?
O8 C4 1.297(7) . ?
O8 H1 0.8200 . ?
O9 H2 0.8499 . ?
O9 H3 0.8501 . ?
O10 H4 0.8500 . ?
O10 H5 0.8499 . ?
O11 H6 0.8501 . ?
O11 H7 0.8499 . ?
N11 C12 1.326(7) . ?
N11 C16 1.339(7) . ?
N21 C26 1.313(7) . ?
N21 C22 1.333(7) . ?
N21 La1 2.619(5) 4_676 ?
C1 C12 1.489(8) . ?
C2 C16 1.476(8) . ?
C3 C22 1.522(8) . ?
C4 C26 1.494(8) . ?
C12 C13 1.395(8) . ?
C13 C14 1.382(8) . ?
C13 H10 0.9300 . ?
C14 C15 1.374(8) . ?
C14 C24 1.491(8) . ?
C15 C16 1.381(8) . ?
C15 H11 0.9300 . ?
C22 C23 1.369(8) . ?
C23 C24 1.393(8) . ?
C23 H12 0.9300 . ?
C24 C25 1.400(8) . ?
C25 C26 1.363(8) . ?
C25 H13 0.9300 . ?
